data_7214807
loop_
_publ_author_name
'Zhang, Yu'
'Luo, Xiaobo'
'Yang, Zeli'
'Li, Gang'

_publ_section_title
;
 Metal--organic frameworks constructed from imidazole dicarboxylates
 bearing aromatic substituents at the 2-position
;
_journal_issue 21
_journal_name_full CrystEngComm
_journal_page_first 7382
_journal_paper_doi 10.1039/c2ce25912e
_journal_volume 14
_journal_year 2012
_chemical_formula_moiety 'C83 H69 Cd4 N15 O17'
_chemical_formula_sum 'C83 H69 Cd4 N15 O17'
_chemical_formula_weight 1998.13
_chemical_name_systematic
;
?
;
_space_group_crystal_system triclinic
_space_group_IT_number 2
_space_group_name_Hall '-P 1'
_space_group_name_H-M_alt 'P -1'
_symmetry_space_group_name_Hall '-P 1'
_symmetry_space_group_name_H-M 'P -1'
_atom_sites_solution_hydrogens geom
_atom_sites_solution_primary direct
_atom_sites_solution_secondary difmap
_audit_creation_date 2011-07-12
_audit_creation_method
;
Olex2 1.1
(compiled 2011.02.15 svn.r1672, GUI svn.r3494)
;
_cell_angle_alpha 103.351(4)
_cell_angle_beta 91.289(4)
_cell_angle_gamma 93.269(4)
_cell_formula_units_Z 2
_cell_length_a 15.0195(7)
_cell_length_b 15.2813(7)
_cell_length_c 19.1307(10)
_cell_measurement_reflns_used 10987
_cell_measurement_temperature 291.15
_cell_measurement_theta_max 26.3139
_cell_measurement_theta_min 2.8876
_cell_volume 4262.3(4)
_computing_cell_refinement
;
CrysAlisPro, Agilent Technologies,
Version 1.171.35.11 (release 16-05-2011 CrysAlis171 .NET)
(compiled May 16 2011,17:55:39)
;
_computing_data_collection
;
CrysAlisPro, Agilent Technologies,
Version 1.171.35.11 (release 16-05-2011 CrysAlis171 .NET)
(compiled May 16 2011,17:55:39)
;
_computing_data_reduction
;
CrysAlisPro, Agilent Technologies,
Version 1.171.35.11 (release 16-05-2011 CrysAlis171 .NET)
(compiled May 16 2011,17:55:39)
;
_computing_molecular_graphics
;
O. V. Dolomanov, L. J. Bourhis, R. J. Gildea, J. A. K. Howard and H. Puschmann,
OLEX2: a complete structure solution, refinement and analysis program.
J. Appl. Cryst. (2009). 42, 339-341.
;
_computing_publication_material
;
O. V. Dolomanov, L. J. Bourhis, R. J. Gildea, J. A. K. Howard and H. Puschmann,
OLEX2: a complete structure solution, refinement and analysis program.
J. Appl. Cryst. (2009). 42, 339-341.
;
_computing_structure_refinement 'SHELXL-97 (Sheldrick, 1997)'
_computing_structure_solution 'A short history of SHELX (Sheldrick, 2007)'
_diffrn_ambient_temperature 291.15
_diffrn_detector_area_resol_mean 16.2312
_diffrn_measured_fraction_theta_full 0.998
_diffrn_measured_fraction_theta_max 0.998
_diffrn_measurement_details
;
1 omega -52.00 -18.00 1.0000 46.0000
omega____ theta____ kappa____ phi______ frames
- -17.1383 123.0000 13.0000 34

2 omega -53.00 -27.00 1.0000 46.0000
omega____ theta____ kappa____ phi______ frames
- -17.1383 -37.0000 -90.0000 26

3 omega 42.00 74.00 1.0000 46.0000
omega____ theta____ kappa____ phi______ frames
- 19.7164 -123.0000 166.0000 32

4 omega -53.00 42.00 1.0000 46.0000
omega____ theta____ kappa____ phi______ frames
- 19.7164 -37.0000 90.0000 95

5 omega 5.00 31.00 1.0000 46.0000
omega____ theta____ kappa____ phi______ frames
- 19.7164 -37.0000 120.0000 26

6 omega -44.00 47.00 1.0000 46.0000
omega____ theta____ kappa____ phi______ frames
- 19.7164 -77.0000 -120.0000 91

7 omega -9.00 88.00 1.0000 46.0000
omega____ theta____ kappa____ phi______ frames
- 19.7164 77.0000 0.0000 97

8 omega -10.00 26.00 1.0000 46.0000
omega____ theta____ kappa____ phi______ frames
- 19.7164 77.0000 -150.0000 36
;
_diffrn_measurement_device_type 'Xcalibur, Eos, Gemini'
_diffrn_measurement_method '\w scans'
_diffrn_orient_matrix_UB_11 0.0041839000
_diffrn_orient_matrix_UB_12 -0.0110926000
_diffrn_orient_matrix_UB_13 0.0338879000
_diffrn_orient_matrix_UB_21 -0.0052946000
_diffrn_orient_matrix_UB_22 -0.0464840000
_diffrn_orient_matrix_UB_23 -0.0171201000
_diffrn_orient_matrix_UB_31 0.0468505000
_diffrn_orient_matrix_UB_32 -0.0011730000
_diffrn_orient_matrix_UB_33 -0.0035467000
_diffrn_radiation_monochromator graphite
_diffrn_radiation_type 'Mo K\a'
_diffrn_radiation_wavelength 0.7107
_diffrn_reflns_av_R_equivalents 0.0379
_diffrn_reflns_av_unetI/netI 0.0616
_diffrn_reflns_limit_h_max 18
_diffrn_reflns_limit_h_min -18
_diffrn_reflns_limit_k_max 19
_diffrn_reflns_limit_k_min -18
_diffrn_reflns_limit_l_max 23
_diffrn_reflns_limit_l_min -23
_diffrn_reflns_number 35366
_diffrn_reflns_theta_full 26.37
_diffrn_reflns_theta_max 26.37
_diffrn_reflns_theta_min 2.89
_diffrn_source 'Enhance (Mo) X-ray Source'
_exptl_absorpt_coefficient_mu 1.059
_exptl_absorpt_correction_T_max 1.00000
_exptl_absorpt_correction_T_min 0.71486
_exptl_absorpt_correction_type multi-scan
_exptl_absorpt_process_details
;
CrysAlisPro, Agilent Technologies,
Version 1.171.35.11 (release 16-05-2011 CrysAlis171 .NET)
(compiled May 16 2011,17:55:39)
Empirical absorption correction using spherical harmonics,
implemented in SCALE3 ABSPACK scaling algorithm.
;
_exptl_crystal_density_diffrn 1.557
_exptl_crystal_density_method 'not measured'
_exptl_crystal_F_000 2000
_exptl_crystal_size_max 0.20
_exptl_crystal_size_mid 0.18
_exptl_crystal_size_min 0.16
_refine_diff_density_max 0.575
_refine_diff_density_min -0.622
_refine_diff_density_rms 0.080
_refine_ls_extinction_method none
_refine_ls_goodness_of_fit_ref 1.027
_refine_ls_hydrogen_treatment mixed
_refine_ls_matrix_type full
_refine_ls_number_parameters 1085
_refine_ls_number_reflns 17371
_refine_ls_number_restraints 10
_refine_ls_restrained_S_all 1.032
_refine_ls_R_factor_all 0.0741
_refine_ls_R_factor_gt 0.0432
_refine_ls_shift/su_max 0.003
_refine_ls_shift/su_mean 0.000
_refine_ls_structure_factor_coef Fsqd
_refine_ls_weighting_details 'calc w=1/[\s^2^(Fo^2^)+(0.0358P)^2^+0.0000P] where P=(Fo^2^+2Fc^2^)/3'
_refine_ls_weighting_scheme calc
_refine_ls_wR_factor_gt 0.0854
_refine_ls_wR_factor_ref 0.0996
_reflns_number_gt 12155
_reflns_number_total 17371
_reflns_threshold_expression >2sigma(I)
_cod_data_source_file c2ce25912e.txt
_cod_data_source_block cxj53
_cod_database_code 7214807
_chemical_oxdiff_formula 'C11 H10 S O2'
_reflns_odcompleteness_completeness 99.80
_reflns_odcompleteness_iscentric 1
_reflns_odcompleteness_theta 26.32

loop_
_space_group_symop_id
_space_group_symop_operation_xyz
1 'x, y, z'
2 '-x, -y, -z'

loop_
_atom_site_label
_atom_site_type_symbol
_atom_site_fract_x
_atom_site_fract_y
_atom_site_fract_z
_atom_site_U_iso_or_equiv
_atom_site_adp_type
_atom_site_occupancy
_atom_site_symmetry_multiplicity
_atom_site_calc_flag
_atom_site_refinement_flags
Cd1 Cd 1.039230(17) 0.07768(2) 0.727280(14) 0.04016(9) Uani 1 1 d D
Cd2 Cd 0.680576(17) 0.12527(2) 0.941288(15) 0.04112(9) Uani 1 1 d .
Cd3 Cd 0.783180(18) 0.27737(2) 0.520605(15) 0.04126(9) Uani 1 1 d .
Cd4 Cd 0.432891(18) 0.35032(2) 0.741253(15) 0.04205(9) Uani 1 1 d .
O1 O 0.9149(2) -0.0852(2) 0.52595(15) 0.0560(8) Uani 1 1 d .
H1 H 0.8768 -0.0632 0.5052 0.084 Uiso 1 1 calc R
O2 O 1.00194(19) -0.0430(2) 0.62415(15) 0.0554(8) Uani 1 1 d .
O3 O 0.81061(18) -0.0136(2) 0.45786(13) 0.0482(7) Uani 1 1 d .
O4 O 0.76858(18) 0.1243(2) 0.45724(14) 0.0512(8) Uani 1 1 d .
O5 O 1.17438(16) 0.1051(2) 0.68153(14) 0.0593(9) Uani 1 1 d D
O6 O 1.09036(16) 0.1925(2) 0.82660(13) 0.0473(7) Uani 1 1 d .
O7 O 1.05458(17) 0.2756(2) 0.93222(15) 0.0620(9) Uani 1 1 d .
O8 O 0.92640(19) 0.2942(2) 1.01147(15) 0.0687(10) Uani 1 1 d .
H8 H 0.9691 0.2879 0.9852 0.103 Uiso 1 1 calc R
O9 O 0.78923(17) 0.2336(2) 1.01126(14) 0.0559(9) Uani 1 1 d .
O10 O 0.56548(19) 0.0166(2) 0.88813(16) 0.0582(8) Uani 1 1 d .
O11 O 0.4422(2) -0.0081(2) 0.81946(16) 0.0669(9) Uani 1 1 d .
H11 H 0.3964 0.0157 0.8337 0.100 Uiso 1 1 calc R
O12 O 0.34537(18) 0.0786(2) 0.76054(16) 0.0630(9) Uani 1 1 d .
O13 O 0.34373(17) 0.2146(2) 0.73865(14) 0.0528(8) Uani 1 1 d .
O14 O 0.50008(17) 0.5044(2) 0.75270(15) 0.0522(8) Uani 1 1 d .
O15 O 0.61561(19) 0.5828(2) 0.72222(16) 0.0568(8) Uani 1 1 d .
H15 H 0.6578 0.5732 0.6957 0.085 Uiso 1 1 calc R
O16 O 0.74244(18) 0.5543(2) 0.64332(16) 0.0596(9) Uani 1 1 d .
O17 O 0.79716(17) 0.4391(2) 0.56634(15) 0.0536(8) Uani 1 1 d .
N1 N 0.87028(19) 0.1997(2) 0.58082(15) 0.0347(7) Uani 1 1 d .
N2 N 0.96523(19) 0.1348(2) 0.64351(15) 0.0357(8) Uani 1 1 d .
N3 N 1.0896(3) -0.0425(3) 0.7714(2) 0.0602(10) Uani 1 1 d .
N4 N 0.92611(19) 0.0960(2) 0.81033(16) 0.0424(9) Uani 1 1 d .
N5 N 0.81150(19) 0.1102(2) 0.88455(16) 0.0416(8) Uani 1 1 d .
N6 N 0.7155(2) 0.0075(3) 0.99808(18) 0.0513(10) Uani 1 1 d .
N7 N 0.5864(2) 0.1973(3) 1.03063(18) 0.0492(9) Uani 1 1 d .
N8 N 0.5985(2) 0.1870(2) 0.86087(17) 0.0422(8) Uani 1 1 d .
N9 N 0.5076(2) 0.2663(2) 0.80768(16) 0.0419(8) Uani 1 1 d .
N10 N 0.3383(2) 0.4273(3) 0.82638(19) 0.0563(10) Uani 1 1 d .
N11 N 0.3314(3) 0.3593(3) 0.64639(19) 0.0551(10) Uani 1 1 d .
N12 N 0.55216(19) 0.3461(2) 0.66951(16) 0.0410(8) Uani 1 1 d .
N13 N 0.67210(19) 0.3174(2) 0.60254(16) 0.0411(8) Uani 1 1 d .
N14 N 0.6831(3) 0.2953(3) 0.4280(2) 0.0653(12) Uani 1 1 d .
N15 N 0.9043(2) 0.3132(3) 0.45295(18) 0.0491(9) Uani 1 1 d .
C1 C 0.9503(3) -0.0239(3) 0.5801(2) 0.0440(10) Uani 1 1 d .
C2 C 0.9261(2) 0.0692(3) 0.58799(18) 0.0335(9) Uani 1 1 d .
C3 C 0.8680(2) 0.1092(3) 0.55021(18) 0.0328(9) Uani 1 1 d .
C4 C 0.8114(2) 0.0715(3) 0.48382(19) 0.0396(10) Uani 1 1 d .
C5 C 0.9309(2) 0.2117(3) 0.63700(19) 0.0362(9) Uani 1 1 d .
C6 C 1.0766(4) 0.4082(4) 0.7406(3) 0.0865(18) Uani 1 1 d .
H6 H 1.1360 0.4206 0.7563 0.104 Uiso 1 1 calc R
C7 C 1.0474(3) 0.3217(4) 0.7059(3) 0.0687(15) Uani 1 1 d .
H7 H 1.0872 0.2763 0.6993 0.082 Uiso 1 1 calc R
C8 C 0.9594(3) 0.3011(3) 0.68050(19) 0.0406(10) Uani 1 1 d .
C9 C 0.9014(3) 0.3692(3) 0.6949(2) 0.0584(13) Uani 1 1 d .
H9 H 0.8413 0.3568 0.6813 0.070 Uiso 1 1 calc R
C10 C 0.9322(4) 0.4568(3) 0.7299(3) 0.0700(15) Uani 1 1 d .
H10 H 0.8927 0.5025 0.7381 0.084 Uiso 1 1 calc R
C11 C 1.0194(4) 0.4760(4) 0.7522(3) 0.0743(16) Uani 1 1 d .
C12 C 1.0531(4) 0.5739(4) 0.7873(3) 0.118(2) Uani 1 1 d .
H12A H 1.1102 0.5866 0.7690 0.176 Uiso 1 1 calc R
H12B H 1.0586 0.5815 0.8385 0.176 Uiso 1 1 calc R
H12C H 1.0114 0.6145 0.7762 0.176 Uiso 1 1 calc R
C13 C 1.1743(4) -0.0577(5) 0.7741(4) 0.105(2) Uani 1 1 d .
H13 H 1.2148 -0.0217 0.7552 0.126 Uiso 1 1 calc R
C14 C 1.2066(5) -0.1243(6) 0.8035(5) 0.127(3) Uani 1 1 d .
H14 H 1.2675 -0.1320 0.8052 0.152 Uiso 1 1 calc R
C15 C 1.1481(7) -0.1791(6) 0.8302(4) 0.125(3) Uani 1 1 d .
H15A H 1.1679 -0.2256 0.8492 0.150 Uiso 1 1 calc R
C16 C 1.0613(6) -0.1635(6) 0.8281(4) 0.134(3) Uani 1 1 d .
H16 H 1.0195 -0.1986 0.8466 0.161 Uiso 1 1 calc R
C17 C 1.0343(4) -0.0943(5) 0.7980(4) 0.104(2) Uani 1 1 d .
H17 H 0.9738 -0.0844 0.7967 0.125 Uiso 1 1 calc R
C18 C 1.0367(2) 0.2140(3) 0.8752(2) 0.0431(10) Uani 1 1 d .
C19 C 0.9484(2) 0.1648(3) 0.86862(19) 0.0381(10) Uani 1 1 d .
C20 C 0.8773(2) 0.1740(3) 0.91413(19) 0.0389(10) Uani 1 1 d .
C21 C 0.8623(3) 0.2371(3) 0.9831(2) 0.0470(11) Uani 1 1 d .
C22 C 0.8433(2) 0.0647(3) 0.8220(2) 0.0413(10) Uani 1 1 d .
C23 C 0.7625(3) -0.1008(5) 0.6533(3) 0.095(2) Uani 1 1 d .
H23 H 0.7699 -0.1080 0.6042 0.113 Uiso 1 1 calc R
C24 C 0.8026(3) -0.0252(4) 0.7009(3) 0.087(2) Uani 1 1 d .
H24 H 0.8346 0.0179 0.6827 0.104 Uiso 1 1 calc R
C25 C 0.7963(3) -0.0128(3) 0.7735(2) 0.0501(12) Uani 1 1 d .
C26 C 0.7484(5) -0.0767(5) 0.7970(3) 0.143(3) Uani 1 1 d .
H26 H 0.7428 -0.0714 0.8461 0.171 Uiso 1 1 calc R
C27 C 0.7065(5) -0.1519(6) 0.7474(4) 0.162(4) Uani 1 1 d .
H27 H 0.6731 -0.1949 0.7647 0.194 Uiso 1 1 calc R
C28 C 0.7136(4) -0.1628(4) 0.6768(3) 0.0810(18) Uani 1 1 d .
C29 C 0.6672(5) -0.2436(5) 0.6232(4) 0.138(3) Uani 1 1 d .
H29A H 0.7060 -0.2925 0.6143 0.207 Uiso 1 1 calc R
H29B H 0.6537 -0.2268 0.5790 0.207 Uiso 1 1 calc R
H29C H 0.6130 -0.2621 0.6429 0.207 Uiso 1 1 calc R
C30 C 0.8009(4) -0.0029(4) 1.0146(3) 0.0837(17) Uani 1 1 d .
H30 H 0.8444 0.0396 1.0073 0.100 Uiso 1 1 calc R
C31 C 0.8274(4) -0.0744(5) 1.0423(4) 0.112(2) Uani 1 1 d .
H31 H 0.8874 -0.0800 1.0524 0.135 Uiso 1 1 calc R
C32 C 0.7637(4) -0.1361(5) 1.0542(4) 0.101(2) Uani 1 1 d .
H32 H 0.7791 -0.1838 1.0738 0.122 Uiso 1 1 calc R
C33 C 0.6771(4) -0.1263(4) 1.0369(3) 0.0807(17) Uani 1 1 d .
H33 H 0.6324 -0.1678 1.0437 0.097 Uiso 1 1 calc R
C34 C 0.6566(3) -0.0546(4) 1.0092(3) 0.0677(15) Uani 1 1 d .
H34 H 0.5970 -0.0493 0.9975 0.081 Uiso 1 1 calc R
C35 C 0.5598(3) 0.1614(3) 1.0840(2) 0.0614(13) Uani 1 1 d .
H35 H 0.5815 0.1069 1.0879 0.074 Uiso 1 1 calc R
C36 C 0.5011(4) 0.2021(4) 1.1341(3) 0.0801(17) Uani 1 1 d .
H36 H 0.4835 0.1749 1.1708 0.096 Uiso 1 1 calc R
C37 C 0.4694(3) 0.2818(4) 1.1294(3) 0.0774(18) Uani 1 1 d .
H37 H 0.4298 0.3102 1.1626 0.093 Uiso 1 1 calc R
C38 C 0.4969(4) 0.3194(4) 1.0752(3) 0.0895(19) Uani 1 1 d .
H38 H 0.4772 0.3746 1.0708 0.107 Uiso 1 1 calc R
C39 C 0.5540(4) 0.2744(4) 1.0273(3) 0.0810(17) Uani 1 1 d .
H39 H 0.5712 0.3000 0.9896 0.097 Uiso 1 1 calc R
C40 C 0.5110(3) 0.0435(3) 0.8493(2) 0.0479(11) Uani 1 1 d .
C41 C 0.5228(2) 0.1331(3) 0.8352(2) 0.0397(10) Uani 1 1 d .
C42 C 0.4681(2) 0.1829(3) 0.8024(2) 0.0396(10) Uani 1 1 d .
C43 C 0.3798(3) 0.1571(3) 0.7644(2) 0.0448(11) Uani 1 1 d .
C44 C 0.5870(2) 0.2651(3) 0.8426(2) 0.0412(10) Uani 1 1 d .
C45 C 0.6938(5) 0.5012(5) 0.8911(3) 0.106(2) Uani 1 1 d .
H45 H 0.6759 0.5600 0.9022 0.128 Uiso 1 1 calc R
C46 C 0.6297(4) 0.4297(4) 0.8757(3) 0.0811(17) Uani 1 1 d .
H46 H 0.5696 0.4412 0.8768 0.097 Uiso 1 1 calc R
C47 C 0.6541(3) 0.3418(3) 0.8586(2) 0.0485(11) Uani 1 1 d .
C48 C 0.7444(3) 0.3273(4) 0.8556(3) 0.0715(15) Uani 1 1 d .
H48 H 0.7628 0.2689 0.8421 0.086 Uiso 1 1 calc R
C49 C 0.8075(4) 0.3997(5) 0.8726(3) 0.091(2) Uani 1 1 d .
H49 H 0.8677 0.3888 0.8719 0.109 Uiso 1 1 calc R
C50 C 0.7832(5) 0.4866(5) 0.8905(3) 0.095(2) Uani 1 1 d .
C51 C 0.8515(5) 0.5692(6) 0.9078(4) 0.180(4) Uani 1 1 d .
H51A H 0.8317 0.6136 0.9476 0.271 Uiso 1 1 calc R
H51B H 0.8565 0.5946 0.8665 0.271 Uiso 1 1 calc R
H51C H 0.9086 0.5506 0.9200 0.271 Uiso 1 1 calc R
C52 C 0.2779(4) 0.3821(4) 0.8562(3) 0.0842(18) Uani 1 1 d .
H52 H 0.2778 0.3195 0.8453 0.101 Uiso 1 1 calc R
C53 C 0.2154(4) 0.4225(5) 0.9021(3) 0.110(2) Uani 1 1 d .
H53 H 0.1734 0.3878 0.9207 0.132 Uiso 1 1 calc R
C54 C 0.2160(4) 0.5127(5) 0.9198(3) 0.089(2) Uani 1 1 d .
H54 H 0.1760 0.5418 0.9522 0.107 Uiso 1 1 calc R
C55 C 0.2760(3) 0.5604(4) 0.8893(3) 0.0847(18) Uani 1 1 d .
H55 H 0.2770 0.6230 0.8997 0.102 Uiso 1 1 calc R
C56 C 0.3357(3) 0.5155(4) 0.8428(3) 0.0771(17) Uani 1 1 d .
H56 H 0.3761 0.5492 0.8219 0.093 Uiso 1 1 calc R
C57 C 0.2662(3) 0.2988(5) 0.6183(3) 0.0881(19) Uani 1 1 d .
H57 H 0.2589 0.2477 0.6367 0.106 Uiso 1 1 calc R
C58 C 0.2085(4) 0.3069(5) 0.5634(3) 0.101(2) Uani 1 1 d .
H58 H 0.1639 0.2620 0.5456 0.121 Uiso 1 1 calc R
C59 C 0.2169(5) 0.3792(5) 0.5359(4) 0.116(3) Uani 1 1 d .
H59 H 0.1770 0.3874 0.5005 0.140 Uiso 1 1 calc R
C60 C 0.2846(6) 0.4397(6) 0.5611(5) 0.164(4) Uani 1 1 d U
H60 H 0.2945 0.4896 0.5416 0.196 Uiso 1 1 calc R
C61 C 0.3405(5) 0.4271(5) 0.6172(4) 0.142(3) Uani 1 1 d .
H61 H 0.3868 0.4703 0.6343 0.171 Uiso 1 1 calc R
C62 C 0.5692(3) 0.5091(3) 0.7186(2) 0.0436(10) Uani 1 1 d .
C63 C 0.5990(2) 0.4251(3) 0.67297(19) 0.0373(9) Uani 1 1 d .
C64 C 0.6732(2) 0.4076(3) 0.6307(2) 0.0394(10) Uani 1 1 d .
C65 C 0.7421(2) 0.4694(3) 0.6118(2) 0.0441(10) Uani 1 1 d .
C66 C 0.5982(2) 0.2823(3) 0.6270(2) 0.0416(10) Uani 1 1 d .
C67 C 0.4450(4) 0.0724(4) 0.5905(3) 0.0761(16) Uani 1 1 d .
H67 H 0.3849 0.0566 0.5785 0.091 Uiso 1 1 calc R
C68 C 0.4779(3) 0.1603(4) 0.5970(3) 0.0694(14) Uani 1 1 d .
H68 H 0.4390 0.2031 0.5901 0.083 Uiso 1 1 calc R
C69 C 0.5668(3) 0.1865(3) 0.6132(2) 0.0476(11) Uani 1 1 d .
C70 C 0.6222(4) 0.1223(4) 0.6221(4) 0.102(2) Uani 1 1 d .
H70 H 0.6827 0.1373 0.6325 0.123 Uiso 1 1 calc R
C71 C 0.5882(5) 0.0343(5) 0.6154(4) 0.129(3) Uani 1 1 d .
H71 H 0.6266 -0.0096 0.6206 0.155 Uiso 1 1 calc R
C72 C 0.4984(4) 0.0107(4) 0.6012(3) 0.0871(18) Uani 1 1 d .
C73 C 0.4612(5) -0.0863(5) 0.5973(4) 0.144(3) Uani 1 1 d .
H73A H 0.4087 -0.0994 0.5663 0.216 Uiso 1 1 calc R
H73B H 0.4464 -0.0924 0.6446 0.216 Uiso 1 1 calc R
H73C H 0.5054 -0.1276 0.5787 0.216 Uiso 1 1 calc R
C74 C 0.6076(4) 0.3359(4) 0.4415(3) 0.0826(17) Uani 1 1 d .
H74 H 0.5920 0.3540 0.4892 0.099 Uiso 1 1 calc R
C75 C 0.5511(4) 0.3530(4) 0.3895(4) 0.097(2) Uani 1 1 d .
H75 H 0.4994 0.3828 0.4018 0.116 Uiso 1 1 calc R
C76 C 0.5724(5) 0.3255(5) 0.3209(4) 0.121(3) Uani 1 1 d .
H76 H 0.5358 0.3360 0.2842 0.146 Uiso 1 1 calc R
C77 C 0.6454(6) 0.2836(7) 0.3062(4) 0.175(5) Uani 1 1 d .
H77 H 0.6605 0.2633 0.2586 0.210 Uiso 1 1 calc R
C78 C 0.7012(5) 0.2690(6) 0.3617(3) 0.135(3) Uani 1 1 d .
H78 H 0.7531 0.2393 0.3499 0.162 Uiso 1 1 calc R
C79 C 0.9242(4) 0.3940(4) 0.4435(3) 0.0832(18) Uani 1 1 d .
H79 H 0.8874 0.4397 0.4628 0.100 Uiso 1 1 calc R
C80 C 0.9972(4) 0.4153(4) 0.4062(3) 0.094(2) Uani 1 1 d .
H80 H 1.0092 0.4740 0.4015 0.112 Uiso 1 1 calc R
C81 C 1.0505(3) 0.3497(4) 0.3768(3) 0.0747(16) Uani 1 1 d .
H81 H 1.0993 0.3617 0.3506 0.090 Uiso 1 1 calc R
C82 C 1.0312(3) 0.2667(5) 0.3865(3) 0.089(2) Uani 1 1 d .
H82 H 1.0674 0.2203 0.3675 0.107 Uiso 1 1 calc R
C83 C 0.9579(3) 0.2501(4) 0.4247(3) 0.0714(15) Uani 1 1 d .
H83 H 0.9458 0.1920 0.4309 0.086 Uiso 1 1 calc R
H5A H 1.2211(12) 0.125(4) 0.7069(13) 0.107 Uiso 1 1 d D
H5B H 1.1898(18) 0.076(3) 0.6407(13) 0.107 Uiso 1 1 d D

loop_
_atom_site_aniso_label
_atom_site_aniso_U_11
_atom_site_aniso_U_22
_atom_site_aniso_U_33
_atom_site_aniso_U_23
_atom_site_aniso_U_13
_atom_site_aniso_U_12
Cd1 0.03263(15) 0.0474(2) 0.04088(16) 0.01045(14) 0.00059(12) 0.00603(13)
Cd2 0.03035(15) 0.0523(2) 0.04396(17) 0.01659(15) 0.00292(12) 0.00716(14)
Cd3 0.03852(16) 0.0428(2) 0.04518(17) 0.01324(14) 0.00560(13) 0.01178(14)
Cd4 0.03488(16) 0.0489(2) 0.04644(17) 0.01801(15) 0.00517(12) 0.00727(14)
O1 0.069(2) 0.0379(19) 0.0563(18) 0.0003(15) -0.0134(15) 0.0118(16)
O2 0.0630(19) 0.044(2) 0.0582(18) 0.0086(15) -0.0139(15) 0.0182(16)
O3 0.0601(18) 0.0390(19) 0.0405(15) -0.0002(14) -0.0071(13) 0.0032(15)
O4 0.0524(17) 0.047(2) 0.0536(17) 0.0104(15) -0.0117(14) 0.0097(15)
O5 0.0342(15) 0.090(3) 0.0425(16) -0.0050(17) -0.0017(12) -0.0041(16)
O6 0.0331(14) 0.057(2) 0.0484(16) 0.0066(14) 0.0057(12) -0.0046(14)
O7 0.0436(16) 0.070(2) 0.0579(18) -0.0096(17) 0.0022(14) -0.0185(16)
O8 0.0519(19) 0.082(3) 0.0553(19) -0.0151(18) 0.0096(15) -0.0081(19)
O9 0.0407(16) 0.070(2) 0.0512(17) 0.0012(16) 0.0101(13) 0.0055(15)
O10 0.0564(19) 0.047(2) 0.079(2) 0.0335(17) -0.0174(16) -0.0026(15)
O11 0.0588(19) 0.057(2) 0.088(2) 0.0322(18) -0.0185(17) -0.0213(17)
O12 0.0475(18) 0.065(2) 0.078(2) 0.0289(18) -0.0216(15) -0.0214(17)
O13 0.0395(16) 0.066(2) 0.0571(18) 0.0238(16) -0.0096(13) 0.0029(15)
O14 0.0480(16) 0.046(2) 0.0641(18) 0.0111(15) 0.0217(14) 0.0109(14)
O15 0.0568(19) 0.039(2) 0.073(2) 0.0065(16) 0.0253(15) 0.0059(16)
O16 0.0546(18) 0.036(2) 0.087(2) 0.0104(17) 0.0240(16) 0.0011(15)
O17 0.0489(17) 0.048(2) 0.0671(19) 0.0162(16) 0.0245(14) 0.0083(15)
N1 0.0366(17) 0.031(2) 0.0352(17) 0.0051(15) -0.0005(13) 0.0031(14)
N2 0.0340(17) 0.033(2) 0.0383(17) 0.0044(15) -0.0011(13) 0.0039(15)
N3 0.060(3) 0.057(3) 0.066(2) 0.022(2) -0.006(2) 0.003(2)
N4 0.0316(17) 0.050(2) 0.0425(18) 0.0044(17) 0.0016(14) -0.0010(16)
N5 0.0329(17) 0.050(2) 0.0410(18) 0.0091(17) 0.0025(14) 0.0011(16)
N6 0.044(2) 0.058(3) 0.056(2) 0.0212(19) -0.0029(17) 0.0073(19)
N7 0.045(2) 0.050(3) 0.052(2) 0.0104(19) 0.0125(16) 0.0077(18)
N8 0.0330(18) 0.047(2) 0.052(2) 0.0239(17) -0.0075(15) -0.0014(16)
N9 0.0364(18) 0.048(2) 0.0444(19) 0.0194(17) -0.0061(14) -0.0010(16)
N10 0.052(2) 0.060(3) 0.057(2) 0.012(2) 0.0182(18) 0.004(2)
N11 0.061(2) 0.050(3) 0.060(2) 0.025(2) -0.0109(19) 0.003(2)
N12 0.0352(17) 0.042(2) 0.0482(19) 0.0143(17) 0.0063(15) 0.0064(16)
N13 0.0374(18) 0.038(2) 0.050(2) 0.0127(17) 0.0121(15) 0.0080(16)
N14 0.063(3) 0.068(3) 0.067(3) 0.016(2) -0.011(2) 0.019(2)
N15 0.055(2) 0.040(2) 0.057(2) 0.0176(19) 0.0169(17) 0.0133(19)
C1 0.042(2) 0.036(3) 0.050(2) 0.003(2) 0.0000(19) 0.007(2)
C2 0.0311(19) 0.031(2) 0.037(2) 0.0043(18) 0.0012(16) 0.0026(17)
C3 0.0291(19) 0.032(2) 0.035(2) 0.0047(18) 0.0033(15) 0.0010(17)
C4 0.034(2) 0.048(3) 0.035(2) 0.006(2) 0.0025(17) 0.0020(19)
C5 0.033(2) 0.039(3) 0.035(2) 0.0054(18) 0.0035(16) 0.0042(18)
C6 0.073(4) 0.067(4) 0.106(4) -0.002(4) -0.019(3) -0.015(3)
C7 0.059(3) 0.055(4) 0.083(4) 0.002(3) -0.011(3) -0.001(3)
C8 0.050(2) 0.035(3) 0.037(2) 0.0102(19) -0.0021(18) 0.001(2)
C9 0.064(3) 0.047(3) 0.057(3) -0.001(2) -0.012(2) 0.010(2)
C10 0.089(4) 0.044(3) 0.071(3) -0.001(3) -0.017(3) 0.014(3)
C11 0.103(4) 0.043(3) 0.069(3) 0.003(3) -0.019(3) -0.007(3)
C12 0.144(6) 0.054(4) 0.139(6) 0.000(4) -0.039(5) -0.015(4)
C13 0.068(4) 0.103(6) 0.160(6) 0.057(5) 0.005(4) 0.034(4)
C14 0.113(6) 0.114(8) 0.167(8) 0.058(6) -0.021(5) 0.039(5)
C15 0.202(10) 0.082(6) 0.101(5) 0.034(4) -0.028(6) 0.050(7)
C16 0.143(7) 0.101(7) 0.183(8) 0.083(6) 0.007(6) 0.011(6)
C17 0.092(5) 0.074(5) 0.167(7) 0.068(5) 0.012(4) 0.010(4)
C18 0.036(2) 0.044(3) 0.049(2) 0.012(2) -0.0011(19) 0.0016(19)
C19 0.030(2) 0.045(3) 0.040(2) 0.0118(19) -0.0002(16) 0.0021(18)
C20 0.034(2) 0.041(3) 0.042(2) 0.0086(19) -0.0008(17) 0.0035(18)
C21 0.044(2) 0.054(3) 0.042(2) 0.008(2) -0.0017(19) 0.005(2)
C22 0.031(2) 0.049(3) 0.043(2) 0.009(2) 0.0010(17) -0.0015(19)
C23 0.071(4) 0.119(6) 0.069(3) -0.024(4) 0.013(3) -0.027(4)
C24 0.067(3) 0.116(6) 0.062(3) -0.004(3) 0.008(3) -0.034(3)
C25 0.037(2) 0.059(3) 0.050(3) 0.004(2) 0.0134(19) -0.003(2)
C26 0.186(7) 0.125(7) 0.084(4) -0.020(4) 0.046(5) -0.090(6)
C27 0.195(8) 0.136(8) 0.120(6) -0.015(5) 0.059(6) -0.113(7)
C28 0.077(4) 0.068(4) 0.081(4) -0.014(3) 0.018(3) -0.018(3)
C29 0.156(7) 0.081(6) 0.146(6) -0.029(5) 0.010(5) -0.030(5)
C30 0.063(3) 0.088(5) 0.109(4) 0.046(4) -0.025(3) -0.003(3)
C31 0.075(4) 0.117(7) 0.165(7) 0.078(5) -0.044(4) 0.008(4)
C32 0.088(5) 0.101(6) 0.140(6) 0.080(5) -0.026(4) 0.005(4)
C33 0.070(4) 0.083(5) 0.099(4) 0.044(4) -0.007(3) 0.000(3)
C34 0.057(3) 0.080(4) 0.073(3) 0.030(3) -0.002(2) 0.010(3)
C35 0.076(3) 0.051(3) 0.059(3) 0.015(3) 0.020(2) 0.012(3)
C36 0.103(4) 0.060(4) 0.074(4) 0.005(3) 0.041(3) 0.003(3)
C37 0.074(3) 0.073(4) 0.072(4) -0.016(3) 0.024(3) 0.013(3)
C38 0.112(5) 0.078(5) 0.086(4) 0.020(4) 0.029(4) 0.051(4)
C39 0.108(4) 0.069(4) 0.075(4) 0.027(3) 0.031(3) 0.032(4)
C40 0.044(2) 0.046(3) 0.058(3) 0.024(2) -0.003(2) -0.001(2)
C41 0.034(2) 0.043(3) 0.044(2) 0.014(2) -0.0031(17) -0.0026(19)
C42 0.032(2) 0.045(3) 0.043(2) 0.016(2) -0.0031(17) -0.0031(19)
C43 0.034(2) 0.055(3) 0.047(2) 0.017(2) -0.0038(18) -0.003(2)
C44 0.037(2) 0.046(3) 0.043(2) 0.016(2) -0.0044(17) -0.0026(19)
C45 0.122(6) 0.063(4) 0.120(5) 0.004(4) 0.002(4) -0.037(4)
C46 0.076(4) 0.055(4) 0.108(4) 0.016(3) -0.009(3) -0.012(3)
C47 0.043(2) 0.057(3) 0.049(2) 0.024(2) -0.0147(19) -0.011(2)
C48 0.051(3) 0.078(4) 0.093(4) 0.040(3) -0.005(3) -0.014(3)
C49 0.053(3) 0.120(6) 0.108(5) 0.055(5) -0.020(3) -0.036(4)
C50 0.099(5) 0.094(6) 0.084(4) 0.019(4) -0.009(4) -0.052(4)
C51 0.189(8) 0.178(10) 0.140(7) 0.000(6) -0.002(6) -0.125(8)
C52 0.097(4) 0.073(4) 0.083(4) 0.015(3) 0.043(3) 0.004(3)
C53 0.110(5) 0.094(6) 0.120(5) 0.010(5) 0.069(4) -0.003(4)
C54 0.081(4) 0.097(6) 0.079(4) -0.005(4) 0.034(3) 0.013(4)
C55 0.077(4) 0.062(4) 0.107(4) 0.001(3) 0.038(3) 0.006(3)
C56 0.072(3) 0.054(4) 0.102(4) 0.009(3) 0.039(3) 0.004(3)
C57 0.070(4) 0.112(6) 0.101(4) 0.070(4) -0.016(3) -0.015(4)
C58 0.087(4) 0.114(6) 0.108(5) 0.053(4) -0.045(4) -0.017(4)
C59 0.126(6) 0.093(6) 0.131(6) 0.037(5) -0.081(5) 0.006(5)
C60 0.203(7) 0.135(7) 0.174(6) 0.099(5) -0.096(6) -0.030(6)
C61 0.193(8) 0.080(5) 0.163(7) 0.075(5) -0.121(6) -0.054(5)
C62 0.044(2) 0.042(3) 0.048(2) 0.013(2) 0.0083(19) 0.007(2)
C63 0.035(2) 0.038(3) 0.040(2) 0.0114(19) 0.0029(17) 0.0046(18)
C64 0.040(2) 0.031(2) 0.049(2) 0.0115(19) 0.0072(18) 0.0104(18)
C65 0.036(2) 0.049(3) 0.053(2) 0.021(2) 0.0073(19) 0.004(2)
C66 0.038(2) 0.044(3) 0.045(2) 0.012(2) 0.0017(18) 0.010(2)
C67 0.067(3) 0.057(4) 0.099(4) 0.010(3) 0.005(3) -0.008(3)
C68 0.061(3) 0.049(3) 0.097(4) 0.014(3) 0.001(3) 0.002(3)
C69 0.045(2) 0.037(3) 0.060(3) 0.008(2) 0.011(2) 0.005(2)
C70 0.067(4) 0.047(4) 0.194(7) 0.033(4) -0.023(4) -0.003(3)
C71 0.097(5) 0.049(4) 0.243(9) 0.043(5) -0.033(5) 0.001(4)
C72 0.091(4) 0.051(4) 0.115(5) 0.013(4) 0.007(4) -0.013(3)
C73 0.160(7) 0.067(5) 0.208(8) 0.050(5) -0.023(6) -0.035(5)
C74 0.073(4) 0.089(5) 0.090(4) 0.028(3) -0.010(3) 0.011(3)
C75 0.082(4) 0.093(5) 0.116(5) 0.024(4) -0.030(4) 0.028(4)
C76 0.143(7) 0.132(7) 0.088(5) 0.014(5) -0.034(5) 0.066(6)
C77 0.186(8) 0.271(13) 0.068(4) 0.013(6) -0.024(5) 0.136(9)
C78 0.134(6) 0.205(9) 0.065(4) 0.009(5) -0.011(4) 0.099(6)
C79 0.114(5) 0.054(4) 0.088(4) 0.022(3) 0.050(3) 0.020(3)
C80 0.134(5) 0.056(4) 0.090(4) 0.015(3) 0.055(4) -0.014(4)
C81 0.065(3) 0.087(5) 0.071(3) 0.019(3) 0.021(3) -0.014(3)
C82 0.066(3) 0.086(5) 0.124(5) 0.034(4) 0.049(3) 0.024(3)
C83 0.068(3) 0.050(3) 0.104(4) 0.029(3) 0.040(3) 0.019(3)

loop_
_atom_type_symbol
_atom_type_description
_atom_type_scat_dispersion_real
_atom_type_scat_dispersion_imag
_atom_type_scat_source
C C 0.0033 0.0016 'International Tables Vol C Tables 4.2.6.8 and 6.1.1.4'
H H 0.0000 0.0000 'International Tables Vol C Tables 4.2.6.8 and 6.1.1.4'
O O 0.0106 0.0060 'International Tables Vol C Tables 4.2.6.8 and 6.1.1.4'
N N 0.0061 0.0033 'International Tables Vol C Tables 4.2.6.8 and 6.1.1.4'
Cd Cd -0.8075 1.2024 'International Tables Vol C Tables 4.2.6.8 and 6.1.1.4'

loop_
_geom_angle_atom_site_label_1
_geom_angle_atom_site_label_2
_geom_angle_atom_site_label_3
_geom_angle
O5 Cd1 O2 90.62(10)
O5 Cd1 O6 84.55(9)
O5 Cd1 N2 91.96(11)
O5 Cd1 N3 92.74(14)
O5 Cd1 N4 157.15(11)
O6 Cd1 O2 174.40(9)
N2 Cd1 O2 71.64(10)
N2 Cd1 O6 111.29(11)
N2 Cd1 N3 152.23(12)
N2 Cd1 N4 95.90(11)
N3 Cd1 O2 80.96(12)
N3 Cd1 O6 96.40(12)
N4 Cd1 O2 112.21(11)
N4 Cd1 O6 72.60(10)
N4 Cd1 N3 90.23(13)
O10 Cd2 O9 171.89(10)
O10 Cd2 N6 80.84(12)
N5 Cd2 O9 72.03(10)
N5 Cd2 O10 114.46(11)
N5 Cd2 N6 89.52(12)
N5 Cd2 N7 153.49(12)
N5 Cd2 N8 99.76(11)
N6 Cd2 O9 94.67(12)
N7 Cd2 O9 81.68(10)
N7 Cd2 O10 92.03(11)
N7 Cd2 N6 96.08(13)
N8 Cd2 O9 111.82(12)
N8 Cd2 O10 72.69(11)
N8 Cd2 N6 153.47(13)
N8 Cd2 N7 86.66(12)
O4 Cd3 O17 170.74(10)
O4 Cd3 N14 82.74(12)
N1 Cd3 O4 72.91(10)
N1 Cd3 O17 114.34(10)
N1 Cd3 N13 100.85(11)
N1 Cd3 N14 155.64(13)
N1 Cd3 N15 92.00(11)
N13 Cd3 O4 113.54(11)
N13 Cd3 O17 71.68(10)
N13 Cd3 N14 88.84(13)
N13 Cd3 N15 152.20(13)
N14 Cd3 O17 89.88(13)
N15 Cd3 O4 93.72(11)
N15 Cd3 O17 80.57(11)
N15 Cd3 N14 89.35(13)
O13 Cd4 O14 169.39(9)
N9 Cd4 O13 71.46(11)
N9 Cd4 O14 114.24(11)
N9 Cd4 N10 101.46(12)
N9 Cd4 N11 150.61(14)
N10 Cd4 O13 88.53(12)
N10 Cd4 O14 81.61(12)
N10 Cd4 N11 90.78(13)
N11 Cd4 O13 82.39(13)
N11 Cd4 O14 93.79(13)
N12 Cd4 O13 119.57(11)
N12 Cd4 O14 70.33(11)
N12 Cd4 N9 89.14(11)
N12 Cd4 N10 151.90(14)
N12 Cd4 N11 92.40(12)
C1 O1 H1 109.5
C1 O2 Cd1 114.3(3)
C4 O4 Cd3 115.5(2)
Cd1 O5 H5A 124(2)
Cd1 O5 H5B 122(2)
H5A O5 H5B 108(2)
C18 O6 Cd1 116.2(2)
C21 O8 H8 109.5
C21 O9 Cd2 114.4(3)
C40 O10 Cd2 114.4(3)
C40 O11 H11 109.5
C43 O13 Cd4 116.1(3)
C62 O14 Cd4 114.8(3)
C62 O15 H15 109.5
C65 O17 Cd3 114.9(3)
C3 N1 Cd3 113.6(2)
C5 N1 Cd3 141.9(3)
C5 N1 C3 104.3(3)
C2 N2 Cd1 113.3(3)
C5 N2 Cd1 139.6(2)
C5 N2 C2 105.3(3)
C13 N3 Cd1 121.8(4)
C17 N3 Cd1 121.0(4)
C17 N3 C13 117.0(6)
C19 N4 Cd1 111.5(2)
C22 N4 Cd1 143.2(3)
C22 N4 C19 105.3(3)
C20 N5 Cd2 114.6(2)
C22 N5 Cd2 139.0(3)
C22 N5 C20 105.4(3)
C30 N6 Cd2 119.5(4)
C34 N6 Cd2 124.1(3)
C34 N6 C30 116.2(5)
C35 N7 Cd2 122.9(3)
C39 N7 Cd2 120.4(3)
C39 N7 C35 116.6(4)
C41 N8 Cd2 110.8(3)
C44 N8 Cd2 141.5(3)
C44 N8 C41 105.3(3)
C42 N9 Cd4 113.3(2)
C42 N9 C44 104.4(4)
C44 N9 Cd4 141.2(3)
C52 N10 Cd4 120.3(4)
C56 N10 Cd4 123.3(3)
C56 N10 C52 116.1(4)
C57 N11 Cd4 125.8(4)
C61 N11 Cd4 118.8(4)
C61 N11 C57 115.3(5)
C63 N12 Cd4 116.6(2)
C63 N12 C66 105.9(3)
C66 N12 Cd4 137.0(3)
C64 N13 Cd3 113.0(3)
C66 N13 Cd3 141.0(3)
C66 N13 C64 105.4(3)
C74 N14 Cd3 122.4(4)
C78 N14 Cd3 121.3(4)
C78 N14 C74 116.2(5)
C79 N15 Cd3 123.9(3)
C79 N15 C83 116.6(4)
C83 N15 Cd3 119.5(3)
O1 C1 C2 118.3(4)
O2 C1 O1 121.5(4)
O2 C1 C2 120.2(4)
N2 C2 C1 118.7(3)
N2 C2 C3 108.2(3)
C3 C2 C1 133.1(3)
N1 C3 C2 109.2(3)
N1 C3 C4 119.5(3)
C2 C3 C4 131.2(4)
O3 C4 C3 117.1(4)
O4 C4 O3 124.4(4)
O4 C4 C3 118.5(4)
N1 C5 C8 122.1(4)
N2 C5 N1 112.9(3)
N2 C5 C8 124.8(3)
C7 C6 H6 119.6
C11 C6 H6 119.6
C11 C6 C7 120.9(5)
C6 C7 H7 119.5
C6 C7 C8 121.1(5)
C8 C7 H7 119.5
C7 C8 C5 121.0(4)
C9 C8 C5 121.3(4)
C9 C8 C7 117.6(4)
C8 C9 H9 119.8
C8 C9 C10 120.5(4)
C10 C9 H9 119.8
C9 C10 H10 119.6
C11 C10 C9 120.8(5)
C11 C10 H10 119.6
C6 C11 C12 120.9(5)
C10 C11 C6 119.1(5)
C10 C11 C12 120.0(5)
C11 C12 H12A 109.5
C11 C12 H12B 109.5
C11 C12 H12C 109.5
H12A C12 H12B 109.5
H12A C12 H12C 109.5
H12B C12 H12C 109.5
N3 C13 H13 118.4
N3 C13 C14 123.2(7)
C14 C13 H13 118.4
C13 C14 H14 120.4
C15 C14 C13 119.3(8)
C15 C14 H14 120.4
C14 C15 H15A 121.1
C16 C15 C14 117.8(8)
C16 C15 H15A 121.1
C15 C16 H16 120.4
C15 C16 C17 119.2(8)
C17 C16 H16 120.4
N3 C17 C16 123.4(7)
N3 C17 H17 118.3
C16 C17 H17 118.3
O6 C18 O7 123.4(4)
O6 C18 C19 119.1(4)
O7 C18 C19 117.4(3)
N4 C19 C18 120.5(3)
N4 C19 C20 108.4(3)
C20 C19 C18 131.1(4)
N5 C20 C19 108.3(3)
N5 C20 C21 118.9(3)
C19 C20 C21 132.7(4)
O8 C21 C20 117.9(3)
O9 C21 O8 122.6(4)
O9 C21 C20 119.5(4)
N4 C22 N5 112.5(3)
N4 C22 C25 122.9(3)
N5 C22 C25 124.6(3)
C24 C23 H23 119.4
C28 C23 H23 119.4
C28 C23 C24 121.1(6)
C23 C24 H24 119.1
C25 C24 C23 121.8(6)
C25 C24 H24 119.1
C24 C25 C22 120.4(4)
C26 C25 C22 122.8(4)
C26 C25 C24 116.7(5)
C25 C26 H26 119.8
C25 C26 C27 120.3(6)
C27 C26 H26 119.8
C26 C27 H27 119.0
C28 C27 C26 122.0(7)
C28 C27 H27 119.0
C23 C28 C29 120.2(6)
C27 C28 C23 117.9(5)
C27 C28 C29 121.9(6)
C28 C29 H29A 109.5
C28 C29 H29B 109.5
C28 C29 H29C 109.5
H29A C29 H29B 109.5
H29A C29 H29C 109.5
H29B C29 H29C 109.5
N6 C30 H30 118.5
N6 C30 C31 122.9(6)
C31 C30 H30 118.5
C30 C31 H31 120.6
C32 C31 C30 118.8(6)
C32 C31 H31 120.6
C31 C32 H32 120.8
C33 C32 C31 118.4(6)
C33 C32 H32 120.8
C32 C33 H33 120.4
C32 C33 C34 119.2(6)
C34 C33 H33 120.4
N6 C34 C33 124.5(5)
N6 C34 H34 117.8
C33 C34 H34 117.8
N7 C35 H35 118.8
N7 C35 C36 122.4(5)
C36 C35 H35 118.8
C35 C36 H36 120.3
C37 C36 C35 119.5(5)
C37 C36 H36 120.3
C36 C37 H37 120.7
C36 C37 C38 118.5(5)
C38 C37 H37 120.7
C37 C38 H38 120.8
C37 C38 C39 118.5(6)
C39 C38 H38 120.8
N7 C39 C38 124.5(5)
N7 C39 H39 117.8
C38 C39 H39 117.8
O10 C40 O11 120.7(4)
O10 C40 C41 121.2(4)
O11 C40 C41 118.1(4)
N8 C41 C40 119.9(4)
N8 C41 C42 107.3(4)
C42 C41 C40 132.7(4)
N9 C42 C41 109.6(3)
N9 C42 C43 120.4(4)
C41 C42 C43 130.0(4)
O12 C43 C42 118.4(4)
O13 C43 O12 123.9(4)
O13 C43 C42 117.8(4)
N8 C44 N9 113.3(4)
N8 C44 C47 123.2(4)
N9 C44 C47 123.5(4)
C46 C45 H45 119.5
C50 C45 H45 119.5
C50 C45 C46 121.0(7)
C45 C46 H46 119.6
C47 C46 C45 120.9(6)
C47 C46 H46 119.6
C46 C47 C44 121.6(4)
C46 C47 C48 118.0(5)
C48 C47 C44 120.4(5)
C47 C48 H48 119.9
C49 C48 C47 120.2(6)
C49 C48 H48 119.9
C48 C49 H49 119.2
C50 C49 C48 121.6(6)
C50 C49 H49 119.2
C45 C50 C51 118.6(8)
C49 C50 C45 118.2(6)
C49 C50 C51 123.2(7)
C50 C51 H51A 109.5
C50 C51 H51B 109.5
C50 C51 H51C 109.5
H51A C51 H51B 109.5
H51A C51 H51C 109.5
H51B C51 H51C 109.5
N10 C52 H52 118.2
N10 C52 C53 123.7(6)
C53 C52 H52 118.2
C52 C53 H53 120.5
C54 C53 C52 119.0(6)
C54 C53 H53 120.5
C53 C54 H54 120.7
C53 C54 C55 118.5(5)
C55 C54 H54 120.7
C54 C55 H55 120.3
C54 C55 C56 119.3(6)
C56 C55 H55 120.3
N10 C56 C55 123.3(5)
N10 C56 H56 118.4
C55 C56 H56 118.4
N11 C57 H57 118.0
N11 C57 C58 124.0(6)
C58 C57 H57 118.0
C57 C58 H58 120.2
C59 C58 C57 119.7(7)
C59 C58 H58 120.2
C58 C59 H59 121.1
C60 C59 C58 117.7(6)
C60 C59 H59 121.1
C59 C60 H60 120.3
C59 C60 C61 119.3(8)
C61 C60 H60 120.3
N11 C61 C60 123.9(7)
N11 C61 H61 118.1
C60 C61 H61 118.1
O14 C62 O15 123.0(4)
O14 C62 C63 118.1(4)
O15 C62 C63 118.9(3)
N12 C63 C62 120.0(3)
N12 C63 C64 108.1(3)
C64 C63 C62 131.9(4)
N13 C64 C63 108.4(4)
N13 C64 C65 121.0(3)
C63 C64 C65 130.5(4)
O16 C65 C64 118.1(3)
O17 C65 O16 122.6(4)
O17 C65 C64 119.3(4)
N12 C66 C69 120.5(3)
N13 C66 N12 112.2(4)
N13 C66 C69 127.3(3)
C68 C67 H67 119.9
C72 C67 H67 119.9
C72 C67 C68 120.3(5)
C67 C68 H68 119.0
C69 C68 C67 121.9(5)
C69 C68 H68 119.0
C68 C69 C66 120.5(4)
C70 C69 C66 121.5(4)
C70 C69 C68 117.8(5)
C69 C70 H70 120.1
C69 C70 C71 119.7(5)
C71 C70 H70 120.1
C70 C71 H71 119.4
C72 C71 C70 121.2(6)
C72 C71 H71 119.4
C67 C72 C71 119.1(6)
C67 C72 C73 120.5(6)
C71 C72 C73 120.4(6)
C72 C73 H73A 109.5
C72 C73 H73B 109.5
C72 C73 H73C 109.5
H73A C73 H73B 109.5
H73A C73 H73C 109.5
H73B C73 H73C 109.5
N14 C74 H74 118.0
N14 C74 C75 124.1(5)
C75 C74 H74 118.0
C74 C75 H75 120.9
C76 C75 C74 118.1(6)
C76 C75 H75 120.9
C75 C76 H76 120.6
C77 C76 C75 118.9(6)
C77 C76 H76 120.6
C76 C77 H77 119.8
C76 C77 C78 120.5(7)
C78 C77 H77 119.8
N14 C78 C77 122.2(6)
N14 C78 H78 118.9
C77 C78 H78 118.9
N15 C79 H79 118.2
N15 C79 C80 123.6(5)
C80 C79 H79 118.2
C79 C80 H80 120.5
C81 C80 C79 119.1(6)
C81 C80 H80 120.5
C80 C81 H81 121.0
C82 C81 C80 118.0(5)
C82 C81 H81 121.0
C81 C82 H82 119.9
C81 C82 C83 120.2(5)
C83 C82 H82 119.9
N15 C83 C82 122.6(5)
N15 C83 H83 118.7
C82 C83 H83 118.7

loop_
_geom_bond_atom_site_label_1
_geom_bond_atom_site_label_2
_geom_bond_distance
Cd1 O2 2.400(3)
Cd1 O5 2.284(3)
Cd1 O6 2.349(3)
Cd1 N2 2.289(3)
Cd1 N3 2.346(4)
Cd1 N4 2.337(3)
Cd2 O9 2.401(3)
Cd2 O10 2.365(3)
Cd2 N5 2.265(3)
Cd2 N6 2.383(4)
Cd2 N7 2.356(3)
Cd2 N8 2.343(3)
Cd3 O4 2.369(3)
Cd3 O17 2.419(3)
Cd3 N1 2.278(3)
Cd3 N13 2.325(3)
Cd3 N14 2.372(4)
Cd3 N15 2.368(3)
Cd4 O13 2.394(3)
Cd4 O14 2.469(3)
Cd4 N9 2.319(3)
Cd4 N10 2.337(3)
Cd4 N11 2.377(4)
Cd4 N12 2.276(3)
O1 H1 0.8200
O1 C1 1.306(4)
O2 C1 1.227(5)
O3 C4 1.280(5)
O4 C4 1.247(5)
O5 H5A 0.845(10)
O5 H5B 0.851(10)
O6 C18 1.242(4)
O7 C18 1.278(4)
O8 H8 0.8200
O8 C21 1.282(5)
O9 C21 1.237(4)
O10 C40 1.242(5)
O11 H11 0.8200
O11 C40 1.299(5)
O12 C43 1.263(5)
O13 C43 1.245(5)
O14 C62 1.246(4)
O15 H15 0.8200
O15 C62 1.277(5)
O16 C65 1.298(5)
O17 C65 1.243(4)
N1 C3 1.369(5)
N1 C5 1.365(4)
N2 C2 1.375(4)
N2 C5 1.341(5)
N3 C13 1.309(6)
N3 C17 1.306(7)
N4 C19 1.365(5)
N4 C22 1.349(4)
N5 C20 1.363(5)
N5 C22 1.349(4)
N6 C30 1.342(6)
N6 C34 1.316(6)
N7 C35 1.325(5)
N7 C39 1.315(6)
N8 C41 1.376(5)
N8 C44 1.338(5)
N9 C42 1.356(5)
N9 C44 1.356(5)
N10 C52 1.327(6)
N10 C56 1.314(6)
N11 C57 1.320(6)
N11 C61 1.288(7)
N12 C63 1.349(5)
N12 C66 1.351(5)
N13 C64 1.358(5)
N13 C66 1.346(5)
N14 C74 1.326(6)
N14 C78 1.278(6)
N15 C79 1.308(6)
N15 C83 1.318(5)
C1 C2 1.463(5)
C2 C3 1.376(5)
C3 C4 1.491(5)
C5 C8 1.460(5)
C6 H6 0.9300
C6 C7 1.376(7)
C6 C11 1.366(7)
C7 H7 0.9300
C7 C8 1.392(6)
C8 C9 1.378(5)
C9 H9 0.9300
C9 C10 1.399(6)
C10 H10 0.9300
C10 C11 1.362(7)
C11 C12 1.542(7)
C12 H12A 0.9600
C12 H12B 0.9600
C12 H12C 0.9600
C13 H13 0.9300
C13 C14 1.377(9)
C14 H14 0.9300
C14 C15 1.366(10)
C15 H15A 0.9300
C15 C16 1.341(10)
C16 H16 0.9300
C16 C17 1.391(9)
C17 H17 0.9300
C18 C19 1.476(5)
C19 C20 1.385(5)
C20 C21 1.474(5)
C22 C25 1.459(6)
C23 H23 0.9300
C23 C24 1.391(7)
C23 C28 1.332(8)
C24 H24 0.9300
C24 C25 1.363(6)
C25 C26 1.346(8)
C26 H26 0.9300
C26 C27 1.416(8)
C27 H27 0.9300
C27 C28 1.329(8)
C28 C29 1.531(7)
C29 H29A 0.9600
C29 H29B 0.9600
C29 H29C 0.9600
C30 H30 0.9300
C30 C31 1.392(8)
C31 H31 0.9300
C31 C32 1.367(8)
C32 H32 0.9300
C32 C33 1.360(7)
C33 H33 0.9300
C33 C34 1.369(7)
C34 H34 0.9300
C35 H35 0.9300
C35 C36 1.381(6)
C36 H36 0.9300
C36 C37 1.354(8)
C37 H37 0.9300
C37 C38 1.358(8)
C38 H38 0.9300
C38 C39 1.364(6)
C39 H39 0.9300
C40 C41 1.457(6)
C41 C42 1.385(5)
C42 C43 1.486(5)
C44 C47 1.474(6)
C45 H45 0.9300
C45 C46 1.388(8)
C45 C50 1.373(8)
C46 H46 0.9300
C46 C47 1.379(7)
C47 C48 1.387(6)
C48 H48 0.9300
C48 C49 1.388(7)
C49 H49 0.9300
C49 C50 1.365(9)
C50 C51 1.550(8)
C51 H51A 0.9600
C51 H51B 0.9600
C51 H51C 0.9600
C52 H52 0.9300
C52 C53 1.373(7)
C53 H53 0.9300
C53 C54 1.341(9)
C54 H54 0.9300
C54 C55 1.353(8)
C55 H55 0.9300
C55 C56 1.375(6)
C56 H56 0.9300
C57 H57 0.9300
C57 C58 1.380(7)
C58 H58 0.9300
C58 C59 1.330(9)
C59 H59 0.9300
C59 C60 1.335(9)
C60 H60 0.9300
C60 C61 1.402(9)
C61 H61 0.9300
C62 C63 1.476(5)
C63 C64 1.393(5)
C64 C65 1.469(6)
C66 C69 1.474(6)
C67 H67 0.9300
C67 C68 1.383(7)
C67 C72 1.320(8)
C68 H68 0.9300
C68 C69 1.379(6)
C69 C70 1.359(7)
C70 H70 0.9300
C70 C71 1.389(8)
C71 H71 0.9300
C71 C72 1.381(8)
C72 C73 1.538(8)
C73 H73A 0.9600
C73 H73B 0.9600
C73 H73C 0.9600
C74 H74 0.9300
C74 C75 1.374(7)
C75 H75 0.9300
C75 C76 1.335(8)
C76 H76 0.9300
C76 C77 1.304(8)
C77 H77 0.9300
C77 C78 1.405(8)
C78 H78 0.9300
C79 H79 0.9300
C79 C80 1.384(7)
C80 H80 0.9300
C80 C81 1.346(7)
C81 H81 0.9300
C81 C82 1.341(8)
C82 H82 0.9300
C82 C83 1.379(6)
C83 H83 0.9300

loop_
_geom_torsion_atom_site_label_1
_geom_torsion_atom_site_label_2
_geom_torsion_atom_site_label_3
_geom_torsion_atom_site_label_4
_geom_torsion
Cd1 O2 C1 O1 -171.1(3)
Cd1 O2 C1 C2 8.0(5)
Cd1 O6 C18 O7 -179.5(3)
Cd1 O6 C18 C19 2.4(5)
Cd1 N2 C2 C1 -12.5(4)
Cd1 N2 C2 C3 166.8(2)
Cd1 N2 C5 N1 -161.4(3)
Cd1 N2 C5 C8 23.6(6)
Cd1 N3 C13 C14 176.1(6)
Cd1 N3 C17 C16 -176.7(6)
Cd1 N4 C19 C18 -3.1(5)
Cd1 N4 C19 C20 177.8(3)
Cd1 N4 C22 N5 -177.3(3)
Cd1 N4 C22 C25 5.6(8)
Cd2 O9 C21 O8 176.6(4)
Cd2 O9 C21 C20 -3.3(5)
Cd2 O10 C40 O11 -176.9(3)
Cd2 O10 C40 C41 3.8(5)
Cd2 N5 C20 C19 -171.4(3)
Cd2 N5 C20 C21 7.8(5)
Cd2 N5 C22 N4 167.4(3)
Cd2 N5 C22 C25 -15.5(7)
Cd2 N6 C30 C31 -174.5(5)
Cd2 N6 C34 C33 174.9(4)
Cd2 N7 C35 C36 -176.7(4)
Cd2 N7 C39 C38 177.8(5)
Cd2 N8 C41 C40 -10.3(4)
Cd2 N8 C41 C42 166.2(2)
Cd2 N8 C44 N9 -158.3(3)
Cd2 N8 C44 C47 21.9(6)
Cd3 O4 C4 O3 178.8(3)
Cd3 O4 C4 C3 -1.4(4)
Cd3 O17 C65 O16 177.7(3)
Cd3 O17 C65 C64 -2.8(5)
Cd3 N1 C3 C2 176.8(2)
Cd3 N1 C3 C4 -0.2(4)
Cd3 N1 C5 N2 -175.7(3)
Cd3 N1 C5 C8 -0.6(6)
Cd3 N13 C64 C63 173.9(2)
Cd3 N13 C64 C65 -2.9(5)
Cd3 N13 C66 N12 -170.1(3)
Cd3 N13 C66 C69 11.1(7)
Cd3 N14 C74 C75 175.4(5)
Cd3 N14 C78 C77 -176.3(7)
Cd3 N15 C79 C80 177.4(4)
Cd3 N15 C83 C82 -178.1(4)
Cd4 O13 C43 O12 -172.6(3)
Cd4 O13 C43 C42 8.1(4)
Cd4 O14 C62 O15 -175.4(3)
Cd4 O14 C62 C63 3.7(5)
Cd4 N9 C42 C41 171.9(2)
Cd4 N9 C42 C43 -7.1(4)
Cd4 N9 C44 N8 -167.7(3)
Cd4 N9 C44 C47 12.0(6)
Cd4 N10 C52 C53 -174.6(5)
Cd4 N10 C56 C55 175.6(4)
Cd4 N11 C57 C58 179.7(5)
Cd4 N11 C61 C60 -179.8(7)
Cd4 N12 C63 C62 -3.3(5)
Cd4 N12 C63 C64 174.7(2)
Cd4 N12 C66 N13 -172.3(3)
Cd4 N12 C66 C69 6.5(6)
O1 C1 C2 N2 -177.9(3)
O1 C1 C2 C3 2.9(7)
O2 Cd1 O6 C18 -152.7(10)
O2 Cd1 N2 C2 11.5(2)
O2 Cd1 N2 C5 173.0(4)
O2 Cd1 N3 C13 102.0(5)
O2 Cd1 N3 C17 -81.7(5)
O2 Cd1 N4 C19 180.0(3)
O2 Cd1 N4 C22 -2.6(5)
O2 C1 C2 N2 2.9(6)
O2 C1 C2 C3 -176.3(4)
O4 Cd3 O17 C65 126.8(5)
O4 Cd3 N1 C3 -0.4(2)
O4 Cd3 N1 C5 174.3(4)
O4 Cd3 N13 C64 -170.8(2)
O4 Cd3 N13 C66 -1.1(5)
O4 Cd3 N14 C74 127.2(5)
O4 Cd3 N14 C78 -55.6(6)
O4 Cd3 N15 C79 154.3(4)
O4 Cd3 N15 C83 -28.4(4)
O5 Cd1 O2 C1 -102.5(3)
O5 Cd1 O6 C18 176.7(3)
O5 Cd1 N2 C2 101.5(2)
O5 Cd1 N2 C5 -97.0(4)
O5 Cd1 N3 C13 11.8(5)
O5 Cd1 N3 C17 -171.9(5)
O5 Cd1 N4 C19 2.0(5)
O5 Cd1 N4 C22 179.4(4)
O6 Cd1 O2 C1 -133.0(10)
O6 Cd1 N2 C2 -173.6(2)
O6 Cd1 N2 C5 -12.1(4)
O6 Cd1 N3 C13 -73.1(4)
O6 Cd1 N3 C17 103.3(5)
O6 Cd1 N4 C19 3.0(3)
O6 Cd1 N4 C22 -179.6(5)
O6 C18 C19 N4 0.6(6)
O6 C18 C19 C20 179.4(4)
O7 C18 C19 N4 -177.7(4)
O7 C18 C19 C20 1.2(7)
O9 Cd2 O10 C40 118.2(7)
O9 Cd2 N5 C20 -6.6(3)
O9 Cd2 N5 C22 -173.1(5)
O9 Cd2 N6 C30 -39.5(4)
O9 Cd2 N6 C34 146.7(4)
O9 Cd2 N7 C35 -103.1(4)
O9 Cd2 N7 C39 80.3(4)
O9 Cd2 N8 C41 -164.3(2)
O9 Cd2 N8 C44 -5.6(4)
O10 Cd2 O9 C21 149.3(7)
O10 Cd2 N5 C20 178.6(3)
O10 Cd2 N5 C22 12.1(5)
O10 Cd2 N6 C30 147.3(4)
O10 Cd2 N6 C34 -26.5(4)
O10 Cd2 N7 C35 71.8(4)
O10 Cd2 N7 C39 -104.8(4)
O10 Cd2 N8 C41 8.5(2)
O10 Cd2 N8 C44 167.3(4)
O10 C40 C41 N8 4.7(6)
O10 C40 C41 C42 -170.7(4)
O11 C40 C41 N8 -174.6(3)
O11 C40 C41 C42 10.0(7)
O13 Cd4 O14 C62 -163.6(4)
O13 Cd4 N9 C42 7.7(2)
O13 Cd4 N9 C44 173.2(4)
O13 Cd4 N10 C52 9.8(4)
O13 Cd4 N10 C56 -164.0(4)
O13 Cd4 N11 C57 -2.6(4)
O13 Cd4 N11 C61 179.5(6)
O13 Cd4 N12 C63 179.3(3)
O13 Cd4 N12 C66 -9.7(4)
O14 Cd4 O13 C43 -132.9(5)
O14 Cd4 N9 C42 178.1(2)
O14 Cd4 N9 C44 -16.4(4)
O14 Cd4 N10 C52 -174.2(4)
O14 Cd4 N10 C56 12.1(4)
O14 Cd4 N11 C57 -172.7(4)
O14 Cd4 N11 C61 9.5(5)
O14 Cd4 N12 C63 3.5(3)
O14 Cd4 N12 C66 174.6(4)
O14 C62 C63 N12 -0.6(6)
O14 C62 C63 C64 -178.0(4)
O15 C62 C63 N12 178.6(4)
O15 C62 C63 C64 1.2(7)
O17 Cd3 O4 C4 143.5(5)
O17 Cd3 N1 C3 -174.2(2)
O17 Cd3 N1 C5 0.5(4)
O17 Cd3 N13 C64 1.0(3)
O17 Cd3 N13 C66 170.7(4)
O17 Cd3 N14 C74 -58.4(4)
O17 Cd3 N14 C78 118.8(6)
O17 Cd3 N15 C79 -18.4(4)
O17 Cd3 N15 C83 159.0(4)
N1 Cd3 O4 C4 1.0(3)
N1 Cd3 O17 C65 -92.9(3)
N1 Cd3 N13 C64 113.3(3)
N1 Cd3 N13 C66 -77.1(4)
N1 Cd3 N14 C74 127.6(4)
N1 Cd3 N14 C78 -55.2(7)
N1 Cd3 N15 C79 -132.8(4)
N1 Cd3 N15 C83 44.6(4)
N1 C3 C4 O3 -179.1(3)
N1 C3 C4 O4 1.1(5)
N1 C5 C8 C7 -142.4(4)
N1 C5 C8 C9 34.3(6)
N2 Cd1 O2 C1 -10.6(3)
N2 Cd1 O6 C18 86.7(3)
N2 Cd1 N3 C13 111.2(5)
N2 Cd1 N3 C17 -72.4(5)
N2 Cd1 N4 C19 -107.5(3)
N2 Cd1 N4 C22 69.9(5)
N2 C2 C3 N1 0.4(4)
N2 C2 C3 C4 176.9(4)
N2 C5 C8 C7 32.1(6)
N2 C5 C8 C9 -151.1(4)
N3 Cd1 O2 C1 164.8(3)
N3 Cd1 O6 C18 -91.2(3)
N3 Cd1 N2 C2 1.9(4)
N3 Cd1 N2 C5 163.3(4)
N3 Cd1 N4 C19 99.6(3)
N3 Cd1 N4 C22 -82.9(5)
N3 C13 C14 C15 1.3(13)
N4 Cd1 O2 C1 78.3(3)
N4 Cd1 O6 C18 -2.9(3)
N4 Cd1 N2 C2 -100.0(2)
N4 Cd1 N2 C5 61.5(4)
N4 Cd1 N3 C13 -145.6(4)
N4 Cd1 N3 C17 30.8(5)
N4 C19 C20 N5 0.8(5)
N4 C19 C20 C21 -178.3(4)
N4 C22 C25 C24 -39.0(7)
N4 C22 C25 C26 138.2(6)
N5 Cd2 O9 C21 5.3(3)
N5 Cd2 O10 C40 -99.8(3)
N5 Cd2 N6 C30 32.4(4)
N5 Cd2 N6 C34 -141.4(4)
N5 Cd2 N7 C35 -110.4(4)
N5 Cd2 N7 C39 72.9(5)
N5 Cd2 N8 C41 121.2(2)
N5 Cd2 N8 C44 -80.0(4)
N5 C20 C21 O8 177.2(4)
N5 C20 C21 O9 -3.0(6)
N5 C22 C25 C24 144.3(5)
N5 C22 C25 C26 -38.5(8)
N6 Cd2 O9 C21 93.3(3)
N6 Cd2 O10 C40 175.0(3)
N6 Cd2 N5 C20 -101.7(3)
N6 Cd2 N5 C22 91.8(4)
N6 Cd2 N7 C35 -9.2(4)
N6 Cd2 N7 C39 174.2(4)
N6 Cd2 N8 C41 12.2(4)
N6 Cd2 N8 C44 171.0(4)
N6 C30 C31 C32 -1.0(11)
N7 Cd2 O9 C21 -171.2(3)
N7 Cd2 O10 C40 79.1(3)
N7 Cd2 N5 C20 1.0(5)
N7 Cd2 N5 C22 -165.4(4)
N7 Cd2 N6 C30 -121.6(4)
N7 Cd2 N6 C34 64.6(4)
N7 Cd2 N8 C41 -84.7(2)
N7 Cd2 N8 C44 74.1(4)
N7 C35 C36 C37 -0.4(8)
N8 Cd2 O9 C21 -88.2(3)
N8 Cd2 O10 C40 -6.7(3)
N8 Cd2 N5 C20 103.3(3)
N8 Cd2 N5 C22 -63.2(5)
N8 Cd2 N6 C30 143.7(4)
N8 Cd2 N6 C34 -30.1(5)
N8 Cd2 N7 C35 144.3(4)
N8 Cd2 N7 C39 -32.3(4)
N8 C41 C42 N9 -0.6(4)
N8 C41 C42 C43 178.3(4)
N8 C44 C47 C46 -145.0(5)
N8 C44 C47 C48 36.2(6)
N9 Cd4 O13 C43 -8.7(3)
N9 Cd4 O14 C62 75.8(3)
N9 Cd4 N10 C52 -61.0(4)
N9 Cd4 N10 C56 125.3(4)
N9 Cd4 N11 C57 24.4(5)
N9 Cd4 N11 C61 -153.5(5)
N9 Cd4 N12 C63 -112.7(3)
N9 Cd4 N12 C66 58.4(4)
N9 C42 C43 O12 179.9(3)
N9 C42 C43 O13 -0.7(5)
N9 C44 C47 C46 35.3(6)
N9 C44 C47 C48 -143.6(4)
N10 Cd4 O13 C43 -111.3(3)
N10 Cd4 O14 C62 174.6(3)
N10 Cd4 N9 C42 92.2(3)
N10 Cd4 N9 C44 -102.3(4)
N10 Cd4 N11 C57 -91.0(4)
N10 Cd4 N11 C61 91.1(6)
N10 Cd4 N12 C63 0.5(4)
N10 Cd4 N12 C66 171.6(3)
N10 C52 C53 C54 -1.7(11)
N11 Cd4 O13 C43 157.7(3)
N11 Cd4 O14 C62 -95.1(3)
N11 Cd4 N9 C42 -20.6(4)
N11 Cd4 N9 C44 144.8(4)
N11 Cd4 N10 C52 92.1(4)
N11 Cd4 N10 C56 -81.6(4)
N11 Cd4 N12 C63 96.7(3)
N11 Cd4 N12 C66 -92.3(4)
N11 C57 C58 C59 -0.2(11)
N12 Cd4 O13 C43 69.2(3)
N12 Cd4 O14 C62 -3.9(3)
N12 Cd4 N9 C42 -114.0(3)
N12 Cd4 N9 C44 51.5(4)
N12 Cd4 N10 C52 -171.3(3)
N12 Cd4 N10 C56 15.0(6)
N12 Cd4 N11 C57 116.9(4)
N12 Cd4 N11 C61 -61.0(6)
N12 C63 C64 N13 -1.1(5)
N12 C63 C64 C65 175.3(4)
N12 C66 C69 C68 44.7(6)
N12 C66 C69 C70 -129.6(5)
N13 Cd3 O4 C4 -93.7(3)
N13 Cd3 O17 C65 1.0(3)
N13 Cd3 N1 C3 111.1(2)
N13 Cd3 N1 C5 -74.2(4)
N13 Cd3 N14 C74 13.3(5)
N13 Cd3 N14 C78 -169.5(6)
N13 Cd3 N15 C79 -14.7(6)
N13 Cd3 N15 C83 162.7(3)
N13 C64 C65 O16 -176.4(4)
N13 C64 C65 O17 4.0(6)
N13 C66 C69 C68 -136.6(4)
N13 C66 C69 C70 49.1(7)
N14 Cd3 O4 C4 -179.2(3)
N14 Cd3 O17 C65 89.8(3)
N14 Cd3 N1 C3 -0.8(4)
N14 Cd3 N1 C5 173.9(4)
N14 Cd3 N13 C64 -89.2(3)
N14 Cd3 N13 C66 80.4(4)
N14 Cd3 N15 C79 71.6(4)
N14 Cd3 N15 C83 -111.0(4)
N14 C74 C75 C76 1.3(11)
N15 Cd3 O4 C4 91.9(3)
N15 Cd3 O17 C65 179.2(3)
N15 Cd3 N1 C3 -93.6(3)
N15 Cd3 N1 C5 81.1(4)
N15 Cd3 N13 C64 -2.8(4)
N15 Cd3 N13 C66 166.8(4)
N15 Cd3 N14 C74 -139.0(5)
N15 Cd3 N14 C78 38.3(6)
N15 C79 C80 C81 1.0(10)
C1 C2 C3 N1 179.7(4)
C1 C2 C3 C4 -3.9(7)
C2 N2 C5 N1 1.0(4)
C2 N2 C5 C8 -174.0(4)
C2 C3 C4 O3 4.7(6)
C2 C3 C4 O4 -175.1(4)
C3 N1 C5 N2 -0.7(4)
C3 N1 C5 C8 174.4(3)
C5 N1 C3 C2 0.2(4)
C5 N1 C3 C4 -176.8(3)
C5 N2 C2 C1 179.8(3)
C5 N2 C2 C3 -0.8(4)
C5 C8 C9 C10 -173.0(4)
C6 C7 C8 C5 173.3(5)
C6 C7 C8 C9 -3.6(7)
C7 C6 C11 C10 0.9(9)
C7 C6 C11 C12 -176.6(6)
C7 C8 C9 C10 3.9(7)
C8 C9 C10 C11 -1.9(8)
C9 C10 C11 C6 -0.6(9)
C9 C10 C11 C12 176.9(5)
C11 C6 C7 C8 1.2(9)
C13 N3 C17 C16 -0.2(10)
C13 C14 C15 C16 -1.7(13)
C14 C15 C16 C17 1.2(13)
C15 C16 C17 N3 -0.3(13)
C17 N3 C13 C14 -0.3(10)
C18 C19 C20 N5 -178.2(4)
C18 C19 C20 C21 2.7(8)
C19 N4 C22 N5 0.3(5)
C19 N4 C22 C25 -176.8(4)
C19 C20 C21 O8 -3.8(7)
C19 C20 C21 O9 176.0(4)
C20 N5 C22 N4 0.2(5)
C20 N5 C22 C25 177.2(4)
C22 N4 C19 C18 178.5(4)
C22 N4 C19 C20 -0.6(5)
C22 N5 C20 C19 -0.6(4)
C22 N5 C20 C21 178.7(4)
C22 C25 C26 C27 -178.0(7)
C23 C24 C25 C22 176.6(5)
C23 C24 C25 C26 -0.7(9)
C24 C23 C28 C27 -2.0(11)
C24 C23 C28 C29 177.7(6)
C24 C25 C26 C27 -0.7(11)
C25 C26 C27 C28 0.9(15)
C26 C27 C28 C23 0.5(13)
C26 C27 C28 C29 -179.2(8)
C28 C23 C24 C25 2.2(10)
C30 N6 C34 C33 0.9(7)
C30 C31 C32 C33 1.6(11)
C31 C32 C33 C34 -1.0(10)
C32 C33 C34 N6 -0.3(9)
C34 N6 C30 C31 -0.2(8)
C35 N7 C39 C38 1.0(8)
C35 C36 C37 C38 -0.1(9)
C36 C37 C38 C39 1.1(9)
C37 C38 C39 N7 -1.6(10)
C39 N7 C35 C36 0.0(7)
C40 C41 C42 N9 175.2(4)
C40 C41 C42 C43 -5.9(7)
C41 N8 C44 N9 1.2(4)
C41 N8 C44 C47 -178.6(3)
C41 C42 C43 O12 1.1(6)
C41 C42 C43 O13 -179.6(4)
C42 N9 C44 N8 -1.5(4)
C42 N9 C44 C47 178.3(3)
C44 N8 C41 C40 -176.8(3)
C44 N8 C41 C42 -0.3(4)
C44 N9 C42 C41 1.2(4)
C44 N9 C42 C43 -177.8(3)
C44 C47 C48 C49 -178.2(4)
C45 C46 C47 C44 179.5(5)
C45 C46 C47 C48 -1.6(8)
C46 C45 C50 C49 1.4(10)
C46 C45 C50 C51 179.7(6)
C46 C47 C48 C49 2.9(7)
C47 C48 C49 C50 -2.1(9)
C48 C49 C50 C45 -0.1(10)
C48 C49 C50 C51 -178.3(6)
C50 C45 C46 C47 -0.5(10)
C52 N10 C56 C55 1.6(8)
C52 C53 C54 C55 2.6(11)
C53 C54 C55 C56 -1.5(10)
C54 C55 C56 N10 -0.7(9)
C56 N10 C52 C53 -0.4(9)
C57 N11 C61 C60 2.1(12)
C57 C58 C59 C60 3.0(12)
C58 C59 C60 C61 -3.3(14)
C59 C60 C61 N11 0.7(15)
C61 N11 C57 C58 -2.4(9)
C62 C63 C64 N13 176.5(4)
C62 C63 C64 C65 -7.1(8)
C63 N12 C66 N13 -0.7(4)
C63 N12 C66 C69 178.2(4)
C63 C64 C65 O16 7.6(7)
C63 C64 C65 O17 -172.0(4)
C64 N13 C66 N12 0.0(4)
C64 N13 C66 C69 -178.8(4)
C66 N12 C63 C62 -176.9(3)
C66 N12 C63 C64 1.1(4)
C66 N13 C64 C63 0.7(4)
C66 N13 C64 C65 -176.1(4)
C66 C69 C70 C71 173.7(6)
C67 C68 C69 C66 -173.7(4)
C67 C68 C69 C70 0.8(8)
C68 C67 C72 C71 -3.2(10)
C68 C67 C72 C73 177.3(6)
C68 C69 C70 C71 -0.8(9)
C69 C70 C71 C72 -1.2(12)
C70 C71 C72 C67 3.2(11)
C70 C71 C72 C73 -177.3(7)
C72 C67 C68 C69 1.3(9)
C74 N14 C78 C77 1.1(12)
C74 C75 C76 C77 0.2(13)
C75 C76 C77 C78 -1.0(16)
C76 C77 C78 N14 0.4(16)
C78 N14 C74 C75 -2.0(10)
C79 N15 C83 C82 -0.5(8)
C79 C80 C81 C82 -1.4(9)
C80 C81 C82 C83 0.9(9)
C81 C82 C83 N15 0.0(9)
C83 N15 C79 C80 0.0(9)
